data_4507538
loop_
_publ_author_name
'Wan, Chong-Qing'
'Li, Ai-Min'
'Al-Thabaiti, Shaeel A.'
'Mak, Thomas C. W.'

_publ_section_title
;
 Group 12 Metal Complexes of Semirigid
 2,6-Pyridinediylbis(3-pyridinyl)methanone: Role of Counteranions and
 Solvent in Product Formation
;
_journal_issue 5
_journal_name_full 'Crystal Growth &amp; Design'
_journal_page_first 1926
_journal_paper_doi 10.1021/cg3017408
_journal_volume 13
_journal_year 2013
_chemical_formula_sum 'C34 H26 Cd N8 O12'
_chemical_formula_weight 851.03
_chemical_name_systematic
; 
 ? 
;
_space_group_IT_number 15
_symmetry_cell_setting monoclinic
_symmetry_space_group_name_Hall '-C 2yc'
_symmetry_space_group_name_H-M 'C 1 2/c 1'
_atom_sites_solution_hydrogens geom
_atom_sites_solution_primary direct
_atom_sites_solution_secondary difmap
_audit_creation_method SHELXL-97
_cell_angle_alpha 90.00
_cell_angle_beta 113.969(10)
_cell_angle_gamma 90.00
_cell_formula_units_Z 4
_cell_length_a 23.192(13)
_cell_length_b 9.862(6)
_cell_length_c 17.081(9)
_cell_measurement_temperature 293(2)
_cell_volume 3570(4)
_computing_cell_refinement 'Bruker SMART'
_computing_data_collection 'Bruker SMART'
_computing_data_reduction 'Bruker SAINT'
_computing_molecular_graphics 'Bruker SHELXTL'
_computing_publication_material 'Bruker SHELTXL'
_computing_structure_refinement 'SHELXL-97 (Sheldrick, 1997)'
_computing_structure_solution 'SHELXS-97 (Sheldrick, 1990)'
_diffrn_ambient_temperature 293(2)
_diffrn_measured_fraction_theta_full 0.994
_diffrn_measured_fraction_theta_max 0.994
_diffrn_radiation_monochromator graphite
_diffrn_radiation_source 'fine-focus sealed tube'
_diffrn_radiation_type MoK\a
_diffrn_radiation_wavelength 0.71073
_diffrn_reflns_av_R_equivalents 0.0242
_diffrn_reflns_av_sigmaI/netI 0.0275
_diffrn_reflns_limit_h_max 30
_diffrn_reflns_limit_h_min -29
_diffrn_reflns_limit_k_max 6
_diffrn_reflns_limit_k_min -13
_diffrn_reflns_limit_l_max 22
_diffrn_reflns_limit_l_min -22
_diffrn_reflns_number 11892
_diffrn_reflns_theta_full 28.27
_diffrn_reflns_theta_max 28.27
_diffrn_reflns_theta_min 1.92
_exptl_absorpt_coefficient_mu 0.687
_exptl_absorpt_correction_T_max 1.000000
_exptl_absorpt_correction_T_min 0.871676
_exptl_absorpt_correction_type multi-scan
_exptl_absorpt_process_details SADABS
_exptl_crystal_colour colorless
_exptl_crystal_density_diffrn 1.584
_exptl_crystal_density_method 'not measured'
_exptl_crystal_description block
_exptl_crystal_F_000 1720
_exptl_crystal_size_max 0.51
_exptl_crystal_size_mid 0.32
_exptl_crystal_size_min 0.19
_refine_diff_density_max 0.682
_refine_diff_density_min -0.587
_refine_diff_density_rms 0.072
_refine_ls_extinction_method none
_refine_ls_goodness_of_fit_ref 1.050
_refine_ls_hydrogen_treatment constr
_refine_ls_matrix_type full
_refine_ls_number_parameters 235
_refine_ls_number_reflns 4396
_refine_ls_number_restraints 18
_refine_ls_restrained_S_all 1.051
_refine_ls_R_factor_all 0.0525
_refine_ls_R_factor_gt 0.0403
_refine_ls_shift/su_max 0.000
_refine_ls_shift/su_mean 0.000
_refine_ls_structure_factor_coef Fsqd
_refine_ls_weighting_details 'calc w=1/[\s^2^(Fo^2^)+(0.0479P)^2^+7.1568P] where P=(Fo^2^+2Fc^2^)/3'
_refine_ls_weighting_scheme calc
_refine_ls_wR_factor_gt 0.1003
_refine_ls_wR_factor_ref 0.1084
_reflns_number_gt 3460
_reflns_number_total 4396
_reflns_threshold_expression >2sigma(I)
_cod_data_source_file cg3017408_si_002.cif
_cod_data_source_block complex3
_cod_depositor_comments
;
The following automatic conversions were performed:

'_symmetry_cell_setting' value 'Monoclinic' changed to 'monoclinic'
according to /home/saulius/struct/CIF-dictionaries/cif_core.dic
dictionary named 'cif_core.dic' version 2.4.2 from 2011-04-26.

Automatic conversion script
Id: cif_fix_values 1891 2012-01-12 08:04:46Z andrius 
;
_cod_original_cell_volume 3570(3)
_cod_original_sg_symbol_H-M C2/c
_cod_database_code 4507538

loop_
_symmetry_equiv_pos_as_xyz
'x, y, z'
'-x, y, -z+1/2'
'x+1/2, y+1/2, z'
'-x+1/2, y+1/2, -z+1/2'
'-x, -y, -z'
'x, -y, z-1/2'
'-x+1/2, -y+1/2, -z'
'x+1/2, -y+1/2, z-1/2'

loop_
_atom_site_label
_atom_site_type_symbol
_atom_site_fract_x
_atom_site_fract_y
_atom_site_fract_z
_atom_site_U_iso_or_equiv
_atom_site_adp_type
_atom_site_occupancy
_atom_site_symmetry_multiplicity
_atom_site_calc_flag
_atom_site_refinement_flags
Cd1 Cd 0.2500 0.2500 0.5000 0.03599(10) Uani 1 2 d S
N1 N 0.27806(12) 0.4828(2) 0.51837(16) 0.0411(5) Uani 1 1 d .
N2 N 0.41239(11) 0.5107(3) 0.42258(16) 0.0439(6) Uani 1 1 d .
N3 N 0.35580(11) 0.1960(3) 0.52813(17) 0.0421(5) Uani 1 1 d .
C1 C 0.30351(12) 0.5415(3) 0.46908(19) 0.0395(6) Uani 1 1 d .
H1A H 0.2991 0.4979 0.4187 0.047 Uiso 1 1 calc R
C2 C 0.33594(13) 0.6631(3) 0.4890(2) 0.0429(6) Uani 1 1 d .
C3 C 0.34098(18) 0.7290(3) 0.5630(3) 0.0554(8) Uani 1 1 d .
H3A H 0.3620 0.8116 0.5780 0.067 Uiso 1 1 calc R
C4 C 0.31479(19) 0.6716(4) 0.6138(2) 0.0604(9) Uani 1 1 d .
H4A H 0.3176 0.7147 0.6636 0.072 Uiso 1 1 calc R
C5 C 0.28401(16) 0.5482(3) 0.5898(2) 0.0514(7) Uani 1 1 d .
H5A H 0.2667 0.5092 0.6250 0.062 Uiso 1 1 calc R
C6 C 0.36302(15) 0.7241(3) 0.4317(2) 0.0509(8) Uani 1 1 d .
C7 C 0.39212(13) 0.6327(3) 0.3874(2) 0.0481(7) Uani 1 1 d .
C8 C 0.39800(18) 0.6775(4) 0.3136(2) 0.0605(9) Uiso 1 1 d .
H8A H 0.3845 0.7637 0.2918 0.073 Uiso 1 1 calc R
C9 C 0.4240(2) 0.5919(4) 0.2742(3) 0.0721(10) Uiso 1 1 d .
H9A H 0.4270 0.6178 0.2236 0.087 Uiso 1 1 calc R
C10 C 0.44584(19) 0.4664(4) 0.3099(3) 0.0675(10) Uiso 1 1 d .
H10A H 0.4645 0.4075 0.2845 0.081 Uiso 1 1 calc R
C11 C 0.43944(14) 0.4298(4) 0.3847(2) 0.0495(7) Uani 1 1 d .
C12 C 0.46602(15) 0.2960(4) 0.4266(2) 0.0512(7) Uani 1 1 d .
C13 C 0.39317(15) 0.1126(3) 0.5900(2) 0.0501(7) Uani 1 1 d .
H13A H 0.3773 0.0734 0.6267 0.060 Uiso 1 1 calc R
C14 C 0.45416(16) 0.0826(4) 0.6014(2) 0.0566(8) Uani 1 1 d .
H14A H 0.4785 0.0232 0.6444 0.068 Uiso 1 1 calc R
C15 C 0.47858(15) 0.1415(3) 0.5483(2) 0.0521(8) Uani 1 1 d .
H15A H 0.5193 0.1210 0.5543 0.063 Uiso 1 1 calc R
C16 C 0.44171(15) 0.2314(3) 0.4862(2) 0.0449(7) Uani 1 1 d .
C17 C 0.38020(14) 0.2539(3) 0.4776(2) 0.0433(6) Uani 1 1 d .
H17A H 0.3548 0.3121 0.4346 0.052 Uiso 1 1 calc R
O2 O 0.50784(15) 0.2418(3) 0.4123(2) 0.0762(9) Uani 1 1 d .
O1 O 0.36265(13) 0.8464(3) 0.4217(2) 0.0753(8) Uani 1 1 d .
N4 N 0.1939(2) 0.4339(3) 0.7441(2) 0.0753(10) Uani 1 1 d U
O3 O 0.2458(2) 0.4816(5) 0.7533(2) 0.1315(18) Uani 1 1 d U
O4 O 0.1768(3) 0.3300(4) 0.7041(2) 0.1341(18) Uani 1 1 d U
O5 O 0.16474(18) 0.4943(3) 0.7775(2) 0.0920(10) Uani 1 1 d U
O1W O 0.27020(12) 0.2327(2) 0.64414(14) 0.0513(5) Uani 1 1 d .
H1WA H 0.2816 0.1505 0.6674 0.077 Uiso 1 1 d R
H1WB H 0.2479 0.2750 0.6686 0.077 Uiso 1 1 d R

loop_
_atom_site_aniso_label
_atom_site_aniso_U_11
_atom_site_aniso_U_22
_atom_site_aniso_U_33
_atom_site_aniso_U_23
_atom_site_aniso_U_13
_atom_site_aniso_U_12
Cd1 0.03497(15) 0.03676(16) 0.04319(16) -0.00212(12) 0.02301(12) -0.00569(11)
N1 0.0433(12) 0.0371(12) 0.0512(14) -0.0045(10) 0.0278(11) -0.0034(10)
N2 0.0345(11) 0.0488(14) 0.0544(14) 0.0053(12) 0.0244(11) -0.0026(10)
N3 0.0392(12) 0.0392(12) 0.0569(15) 0.0004(11) 0.0287(11) -0.0022(10)
C1 0.0354(13) 0.0398(14) 0.0467(15) -0.0023(12) 0.0201(12) -0.0038(11)
C2 0.0343(13) 0.0376(14) 0.0568(17) 0.0052(13) 0.0185(13) 0.0015(11)
C3 0.0552(19) 0.0343(16) 0.074(2) -0.0082(14) 0.0234(17) -0.0030(13)
C4 0.078(2) 0.0482(19) 0.058(2) -0.0147(16) 0.0302(18) 0.0016(17)
C5 0.066(2) 0.0434(16) 0.0559(18) -0.0004(14) 0.0364(16) 0.0044(15)
C6 0.0367(14) 0.0452(18) 0.070(2) 0.0137(15) 0.0205(15) -0.0007(12)
C7 0.0321(13) 0.0552(18) 0.0564(18) 0.0116(14) 0.0172(13) -0.0076(13)
C11 0.0392(15) 0.062(2) 0.0561(18) 0.0010(15) 0.0285(14) -0.0053(14)
C12 0.0416(16) 0.0589(18) 0.065(2) -0.0047(16) 0.0334(15) -0.0036(14)
C13 0.0542(18) 0.0417(16) 0.063(2) 0.0036(14) 0.0320(16) -0.0015(14)
C14 0.0517(18) 0.0474(18) 0.069(2) 0.0103(16) 0.0232(16) 0.0066(15)
C15 0.0412(15) 0.0429(17) 0.076(2) -0.0033(15) 0.0275(16) 0.0025(13)
C16 0.0395(14) 0.0424(16) 0.0610(18) -0.0058(13) 0.0288(14) -0.0028(12)
C17 0.0386(14) 0.0427(15) 0.0539(16) 0.0018(13) 0.0244(13) 0.0005(12)
O2 0.0684(17) 0.081(2) 0.107(2) 0.0052(15) 0.0639(18) 0.0141(14)
O1 0.0697(16) 0.0462(14) 0.122(2) 0.0264(15) 0.0515(17) 0.0035(12)
N4 0.136(3) 0.0590(19) 0.0482(17) 0.0084(15) 0.055(2) 0.018(2)
O3 0.122(3) 0.208(6) 0.080(2) 0.027(3) 0.057(2) 0.013(4)
O4 0.262(6) 0.064(2) 0.085(2) -0.0235(19) 0.080(3) -0.005(3)
O5 0.133(3) 0.085(2) 0.093(2) -0.0077(17) 0.083(2) 0.012(2)
O1W 0.0645(14) 0.0484(13) 0.0439(11) 0.0011(9) 0.0250(11) 0.0013(10)

loop_
_atom_type_symbol
_atom_type_description
_atom_type_scat_dispersion_real
_atom_type_scat_dispersion_imag
_atom_type_scat_source
C C 0.0033 0.0016 'International Tables Vol C Tables 4.2.6.8 and 6.1.1.4'
H H 0.0000 0.0000 'International Tables Vol C Tables 4.2.6.8 and 6.1.1.4'
N N 0.0061 0.0033 'International Tables Vol C Tables 4.2.6.8 and 6.1.1.4'
O O 0.0106 0.0060 'International Tables Vol C Tables 4.2.6.8 and 6.1.1.4'
Cd Cd -0.8075 1.2024 'International Tables Vol C Tables 4.2.6.8 and 6.1.1.4'

loop_
_geom_angle_atom_site_label_1
_geom_angle_atom_site_label_2
_geom_angle_atom_site_label_3
_geom_angle
_geom_angle_site_symmetry_1
_geom_angle_site_symmetry_3
O1W Cd1 O1W 180.0 . 7_556
O1W Cd1 N3 88.72(9) . 7_556
O1W Cd1 N3 91.28(9) 7_556 7_556
O1W Cd1 N3 91.28(9) . .
O1W Cd1 N3 88.72(9) 7_556 .
N3 Cd1 N3 180.00(13) 7_556 .
O1W Cd1 N1 89.75(8) . 7_556
O1W Cd1 N1 90.25(8) 7_556 7_556
N3 Cd1 N1 89.14(9) 7_556 7_556
N3 Cd1 N1 90.86(9) . 7_556
O1W Cd1 N1 90.25(8) . .
O1W Cd1 N1 89.75(8) 7_556 .
N3 Cd1 N1 90.86(9) 7_556 .
N3 Cd1 N1 89.14(9) . .
N1 Cd1 N1 180.000(1) 7_556 .
C5 N1 C1 117.2(3) . .
C5 N1 Cd1 120.6(2) . .
C1 N1 Cd1 120.11(19) . .
C11 N2 C7 117.8(3) . .
C17 N3 C13 117.6(3) . .
C17 N3 Cd1 116.7(2) . .
C13 N3 Cd1 125.7(2) . .
N1 C1 C2 123.6(3) . .
N1 C1 H1A 118.2 . .
C2 C1 H1A 118.2 . .
C3 C2 C1 117.9(3) . .
C3 C2 C6 120.6(3) . .
C1 C2 C6 121.4(3) . .
C4 C3 C2 119.4(3) . .
C4 C3 H3A 120.3 . .
C2 C3 H3A 120.3 . .
C3 C4 C5 119.0(3) . .
C3 C4 H4A 120.5 . .
C5 C4 H4A 120.5 . .
N1 C5 C4 122.9(3) . .
N1 C5 H5A 118.6 . .
C4 C5 H5A 118.6 . .
O1 C6 C2 120.8(3) . .
O1 C6 C7 120.1(3) . .
C2 C6 C7 119.0(3) . .
N2 C7 C8 123.0(3) . .
N2 C7 C6 117.3(3) . .
C8 C7 C6 119.7(3) . .
C9 C8 C7 118.4(4) . .
C9 C8 H8A 120.8 . .
C7 C8 H8A 120.8 . .
C8 C9 C10 119.5(4) . .
C8 C9 H9A 120.3 . .
C10 C9 H9A 120.3 . .
C9 C10 C11 118.7(4) . .
C9 C10 H10A 120.6 . .
C11 C10 H10A 120.6 . .
N2 C11 C10 122.5(3) . .
N2 C11 C12 118.3(3) . .
C10 C11 C12 119.1(3) . .
O2 C12 C16 120.2(3) . .
O2 C12 C11 119.6(3) . .
C16 C12 C11 120.2(3) . .
N3 C13 C14 122.6(3) . .
N3 C13 H13A 118.7 . .
C14 C13 H13A 118.7 . .
C15 C14 C13 119.3(3) . .
C15 C14 H14A 120.4 . .
C13 C14 H14A 120.4 . .
C14 C15 C16 119.0(3) . .
C14 C15 H15A 120.5 . .
C16 C15 H15A 120.5 . .
C15 C16 C17 118.1(3) . .
C15 C16 C12 120.7(3) . .
C17 C16 C12 121.0(3) . .
N3 C17 C16 123.3(3) . .
N3 C17 H17A 118.4 . .
C16 C17 H17A 118.4 . .
O5 N4 O4 124.7(5) . .
O5 N4 O3 117.1(4) . .
O4 N4 O3 118.2(5) . .
Cd1 O1W H1WA 115.7 . .
Cd1 O1W H1WB 124.0 . .
H1WA O1W H1WB 109.9 . .

loop_
_geom_bond_atom_site_label_1
_geom_bond_atom_site_label_2
_geom_bond_distance
_geom_bond_site_symmetry_2
Cd1 O1W 2.318(3) .
Cd1 O1W 2.318(3) 7_556
Cd1 N3 2.362(3) 7_556
Cd1 N3 2.362(3) .
Cd1 N1 2.372(3) 7_556
Cd1 N1 2.372(3) .
N1 C5 1.337(4) .
N1 C1 1.340(3) .
N2 C11 1.334(4) .
N2 C7 1.342(4) .
N3 C17 1.337(4) .
N3 C13 1.342(4) .
C1 C2 1.383(4) .
C1 H1A 0.9300 .
C2 C3 1.383(5) .
C2 C6 1.487(4) .
C3 C4 1.368(5) .
C3 H3A 0.9300 .
C4 C5 1.386(5) .
C4 H4A 0.9300 .
C5 H5A 0.9300 .
C6 O1 1.218(4) .
C6 C7 1.502(5) .
C7 C8 1.393(5) .
C8 C9 1.363(5) .
C8 H8A 0.9300 .
C9 C10 1.383(6) .
C9 H9A 0.9300 .
C10 C11 1.391(5) .
C10 H10A 0.9300 .
C11 C12 1.509(5) .
C12 O2 1.215(4) .
C12 C16 1.492(4) .
C13 C14 1.379(5) .
C13 H13A 0.9300 .
C14 C15 1.377(5) .
C14 H14A 0.9300 .
C15 C16 1.381(5) .
C15 H15A 0.9300 .
C16 C17 1.391(4) .
C17 H17A 0.9300 .
N4 O5 1.204(4) .
N4 O4 1.206(5) .
N4 O3 1.242(5) .
O1W H1WA 0.8943 .
O1W H1WB 0.8901 .

loop_
_geom_torsion_atom_site_label_1
_geom_torsion_atom_site_label_2
_geom_torsion_atom_site_label_3
_geom_torsion_atom_site_label_4
_geom_torsion
_geom_torsion_site_symmetry_1
O1W Cd1 N1 C5 -13.3(2) .
O1W Cd1 N1 C5 166.7(2) 7_556
N3 Cd1 N1 C5 75.4(2) 7_556
N3 Cd1 N1 C5 -104.6(2) .
N1 Cd1 N1 C5 -136(100) 7_556
O1W Cd1 N1 C1 149.6(2) .
O1W Cd1 N1 C1 -30.4(2) 7_556
N3 Cd1 N1 C1 -121.6(2) 7_556
N3 Cd1 N1 C1 58.4(2) .
N1 Cd1 N1 C1 27(100) 7_556
O1W Cd1 N3 C17 -147.2(2) .
O1W Cd1 N3 C17 32.8(2) 7_556
N3 Cd1 N3 C17 17(36) 7_556
N1 Cd1 N3 C17 123.0(2) 7_556
N1 Cd1 N3 C17 -57.0(2) .
O1W Cd1 N3 C13 32.9(3) .
O1W Cd1 N3 C13 -147.1(3) 7_556
N3 Cd1 N3 C13 -163(36) 7_556
N1 Cd1 N3 C13 -56.9(3) 7_556
N1 Cd1 N3 C13 123.1(3) .
C5 N1 C1 C2 1.1(4) .
Cd1 N1 C1 C2 -162.5(2) .
N1 C1 C2 C3 -1.5(4) .
N1 C1 C2 C6 -179.7(3) .
C1 C2 C3 C4 0.8(5) .
C6 C2 C3 C4 179.0(3) .
C2 C3 C4 C5 0.2(5) .
C1 N1 C5 C4 0.1(5) .
Cd1 N1 C5 C4 163.6(3) .
C3 C4 C5 N1 -0.7(6) .
C3 C2 C6 O1 -35.1(5) .
C1 C2 C6 O1 143.0(3) .
C3 C2 C6 C7 143.8(3) .
C1 C2 C6 C7 -38.1(4) .
C11 N2 C7 C8 0.2(4) .
C11 N2 C7 C6 -178.7(3) .
O1 C6 C7 N2 156.0(3) .
C2 C6 C7 N2 -22.9(4) .
O1 C6 C7 C8 -22.9(5) .
C2 C6 C7 C8 158.2(3) .
N2 C7 C8 C9 1.8(5) .
C6 C7 C8 C9 -179.3(3) .
C7 C8 C9 C10 -2.5(6) .
C8 C9 C10 C11 1.3(6) .
C7 N2 C11 C10 -1.5(5) .
C7 N2 C11 C12 176.3(3) .
C9 C10 C11 N2 0.8(6) .
C9 C10 C11 C12 -177.0(3) .
N2 C11 C12 O2 -155.5(3) .
C10 C11 C12 O2 22.3(5) .
N2 C11 C12 C16 23.6(5) .
C10 C11 C12 C16 -158.5(3) .
C17 N3 C13 C14 -1.7(5) .
Cd1 N3 C13 C14 178.2(3) .
N3 C13 C14 C15 1.0(5) .
C13 C14 C15 C16 1.3(5) .
C14 C15 C16 C17 -2.7(5) .
C14 C15 C16 C12 -179.1(3) .
O2 C12 C16 C15 23.7(5) .
C11 C12 C16 C15 -155.4(3) .
O2 C12 C16 C17 -152.6(4) .
C11 C12 C16 C17 28.3(5) .
C13 N3 C17 C16 0.2(5) .
Cd1 N3 C17 C16 -179.7(2) .
C15 C16 C17 N3 2.1(5) .
C12 C16 C17 N3 178.4(3) .
